data_7014191
loop_
_publ_author_name
'Schneider, Daniel'
'Schier, Annette'
'Schmidbaur, Hubert'

_publ_section_title
;
 Governing the oxidative addition of iodine to gold(I) complexes by
 ligand tuning.
;
_journal_issue 13
_journal_name_full 'Dalton transactions (Cambridge, England : 2003)'
_journal_page_first 1995
_journal_page_last 2005
_journal_paper_doi 10.1039/b403005b
_journal_year 2004
_chemical_formula_moiety '[(oTol3P)AuI0.5I2]'
_chemical_formula_sum 'C21 H21 Au I2 P'
_chemical_formula_weight 755.11
_chemical_name_systematic
;
?
;
_space_group_IT_number 2
_symmetry_cell_setting triclinic
_symmetry_space_group_name_Hall '-P 1'
_symmetry_space_group_name_H-M 'P -1'
_atom_sites_solution_hydrogens geom
_atom_sites_solution_primary direct
_atom_sites_solution_secondary difmap
_audit_creation_method SHELXL-97
_cell_angle_alpha 105.877(1)
_cell_angle_beta 95.169(1)
_cell_angle_gamma 103.724(1)
_cell_formula_units_Z 2
_cell_length_a 8.9024(1)
_cell_length_b 11.6435(2)
_cell_length_c 11.7222(2)
_cell_measurement_reflns_used 29379
_cell_measurement_temperature 143(2)
_cell_volume 1119.62(3)
_computing_cell_refinement HKL2000
_computing_data_collection XPRESS
_computing_data_reduction HKL2000
_computing_molecular_graphics SHELXTL-PLUS
_computing_publication_material 'SHELXL-97 (Sheldrick, 1997)'
_computing_structure_refinement 'SHELXL-97 (Sheldrick, 1997)'
_computing_structure_solution 'SHELXS-97 (Sheldrick, 1990)'
_diffrn_ambient_temperature 143(2)
_diffrn_measured_fraction_theta_full 0.928
_diffrn_measured_fraction_theta_max 0.928
_diffrn_measurement_device_type 'Nonius DIP 2020 HU'
_diffrn_measurement_method phi-rotation
_diffrn_radiation_monochromator graphite
_diffrn_radiation_source 'fine-focus sealed tube'
_diffrn_radiation_type MoK\a
_diffrn_radiation_wavelength 0.71073
_diffrn_reflns_av_R_equivalents 0.039
_diffrn_reflns_av_sigmaI/netI 0.039
_diffrn_reflns_limit_h_max 11
_diffrn_reflns_limit_h_min -11
_diffrn_reflns_limit_k_max 14
_diffrn_reflns_limit_k_min -14
_diffrn_reflns_limit_l_max 15
_diffrn_reflns_limit_l_min -15
_diffrn_reflns_number 29379
_diffrn_reflns_theta_full 27.24
_diffrn_reflns_theta_max 27.24
_diffrn_reflns_theta_min 3.24
_exptl_absorpt_coefficient_mu 9.400
_exptl_absorpt_correction_T_max 0.788
_exptl_absorpt_correction_T_min 0.386
_exptl_absorpt_correction_type DELABS
_exptl_crystal_colour orange
_exptl_crystal_density_diffrn 2.240
_exptl_crystal_density_method 'not measured'
_exptl_crystal_description block
_exptl_crystal_F_000 694
_exptl_crystal_size_max 0.20
_exptl_crystal_size_mid 0.20
_exptl_crystal_size_min 0.10
_refine_diff_density_max 1.321
_refine_diff_density_min -1.772
_refine_diff_density_rms 0.148
_refine_ls_extinction_method none
_refine_ls_goodness_of_fit_ref 1.137
_refine_ls_hydrogen_treatment riding
_refine_ls_matrix_type full
_refine_ls_number_parameters 229
_refine_ls_number_reflns 4650
_refine_ls_number_restraints 0
_refine_ls_restrained_S_all 1.137
_refine_ls_R_factor_all 0.0256
_refine_ls_R_factor_gt 0.0254
_refine_ls_shift/su_max 0.000
_refine_ls_shift/su_mean 0.000
_refine_ls_structure_factor_coef Fsqd
_refine_ls_weighting_details 'calc w=1/[\s^2^(Fo^2^)+(0.0319P)^2^+1.0491P] where P=(Fo^2^+2Fc^2^)/3'
_refine_ls_weighting_scheme calc
_refine_ls_wR_factor_gt 0.0681
_refine_ls_wR_factor_ref 0.0683
_reflns_number_gt 4607
_reflns_number_total 4650
_reflns_threshold_expression >2sigma(I)
_cod_data_source_file b403005b.txt
_cod_data_source_block '[(oTol3P)AuI0.5I2]'
_cod_original_sg_symbol_H-M P-1
_cod_database_code 7014191

loop_
_symmetry_equiv_pos_as_xyz
'x, y, z'
'-x, -y, -z'

loop_
_atom_site_label
_atom_site_type_symbol
_atom_site_fract_x
_atom_site_fract_y
_atom_site_fract_z
_atom_site_U_iso_or_equiv
_atom_site_adp_type
_atom_site_occupancy
_atom_site_symmetry_multiplicity
_atom_site_calc_flag
_atom_site_refinement_flags
_atom_site_disorder_assembly
_atom_site_disorder_group
Au1 Au 0.288575(14) 0.242128(12) 0.183668(11) 0.02389(6) Uani 1 1 d . . .
I1 I 0.43780(3) 0.32981(3) 0.03584(2) 0.03261(8) Uani 1 1 d . . .
P1 P 0.16380(10) 0.15633(9) 0.31298(8) 0.02220(18) Uani 1 1 d . . .
I2 I 0.12341(3) 0.45150(3) 0.01579(2) 0.03500(8) Uani 1 1 d . . .
C111 C 0.2089(4) 0.0103(3) 0.3065(3) 0.0251(7) Uani 1 1 d . . .
C112 C 0.1979(4) -0.0816(4) 0.1954(4) 0.0288(7) Uani 1 1 d . . .
C113 C 0.2487(5) -0.1848(4) 0.1974(4) 0.0356(9) Uani 1 1 d . . .
H11A H 0.2433 -0.2462 0.1234 0.043 Uiso 1 1 calc R . .
C114 C 0.3073(5) -0.2017(4) 0.3036(5) 0.0443(11) Uani 1 1 d . . .
H11B H 0.3418 -0.2733 0.3018 0.053 Uiso 1 1 calc R . .
C115 C 0.3149(5) -0.1133(4) 0.4120(4) 0.0410(10) Uani 1 1 d . . .
H11C H 0.3531 -0.1250 0.4852 0.049 Uiso 1 1 calc R . .
C116 C 0.2671(4) -0.0077(4) 0.4145(4) 0.0312(8) Uani 1 1 d . . .
H11D H 0.2736 0.0529 0.4893 0.037 Uiso 1 1 calc R . .
C117 C 0.1328(5) -0.0724(4) 0.0757(4) 0.0365(9) Uani 1 1 d . . .
H11E H 0.2056 -0.0057 0.0561 0.044 Uiso 1 1 calc R . .
H11F H 0.0311 -0.0542 0.0801 0.044 Uiso 1 1 calc R . .
H11G H 0.1194 -0.1513 0.0130 0.044 Uiso 1 1 calc R . .
C121 C -0.0480(4) 0.1223(4) 0.2790(3) 0.0296(8) Uani 1 1 d . . .
C122 C -0.1192(5) 0.2156(5) 0.2684(4) 0.0375(9) Uani 1 1 d . . .
C123 C -0.2836(6) 0.1805(7) 0.2361(4) 0.0573(16) Uani 1 1 d . . .
H12A H -0.3341 0.2415 0.2268 0.069 Uiso 1 1 calc R . .
C124 C -0.3726(6) 0.0628(7) 0.2178(5) 0.067(2) Uani 1 1 d . . .
H12B H -0.4830 0.0426 0.1942 0.080 Uiso 1 1 calc R . .
C125 C -0.3044(5) -0.0265(6) 0.2331(5) 0.0595(17) Uani 1 1 d . . .
H12C H -0.3670 -0.1079 0.2236 0.071 Uiso 1 1 calc R . .
C126 C -0.1414(5) 0.0034(5) 0.2629(4) 0.0405(10) Uani 1 1 d . . .
H12D H -0.0936 -0.0589 0.2723 0.049 Uiso 1 1 calc R . .
C127 C -0.0269(7) 0.3506(5) 0.2957(6) 0.0543(14) Uani 1 1 d . . .
H12E H -0.0971 0.3984 0.2763 0.065 Uiso 1 1 calc R . .
H12F H 0.0571 0.3558 0.2472 0.065 Uiso 1 1 calc R . .
H12G H 0.0187 0.3846 0.3813 0.065 Uiso 1 1 calc R . .
C131 C 0.2151(4) 0.2491(3) 0.4716(3) 0.0245(7) Uani 1 1 d . . .
C132 C 0.3696(4) 0.3194(3) 0.5243(3) 0.0264(7) Uani 1 1 d . . .
C133 C 0.3969(5) 0.3868(4) 0.6463(3) 0.0309(8) Uani 1 1 d . . .
H13A H 0.4998 0.4367 0.6832 0.037 Uiso 1 1 calc R . .
C134 C 0.2782(5) 0.3827(4) 0.7148(4) 0.0366(9) Uani 1 1 d . . .
H13B H 0.3007 0.4284 0.7978 0.044 Uiso 1 1 calc R . .
C135 C 0.1269(5) 0.3123(5) 0.6627(4) 0.0386(9) Uani 1 1 d . . .
H13C H 0.0449 0.3094 0.7093 0.046 Uiso 1 1 calc R . .
C136 C 0.0966(5) 0.2460(4) 0.5412(4) 0.0343(9) Uani 1 1 d . . .
H13D H -0.0071 0.1976 0.5049 0.041 Uiso 1 1 calc R . .
C137 C 0.5055(4) 0.3238(4) 0.4560(4) 0.0323(8) Uani 1 1 d . . .
H13E H 0.5035 0.2392 0.4100 0.039 Uiso 1 1 calc R . .
H13F H 0.6042 0.3623 0.5128 0.039 Uiso 1 1 calc R . .
H13G H 0.4971 0.3726 0.4009 0.039 Uiso 1 1 calc R . .

loop_
_atom_site_aniso_label
_atom_site_aniso_U_11
_atom_site_aniso_U_22
_atom_site_aniso_U_33
_atom_site_aniso_U_23
_atom_site_aniso_U_13
_atom_site_aniso_U_12
Au1 0.02515(9) 0.02430(10) 0.02284(9) 0.00772(7) 0.00476(5) 0.00702(6)
I1 0.03542(14) 0.03310(15) 0.02850(13) 0.01186(11) 0.00849(10) 0.00381(11)
P1 0.0221(4) 0.0229(5) 0.0213(4) 0.0058(4) 0.0041(3) 0.0066(3)
I2 0.03591(14) 0.03413(16) 0.03185(14) 0.00519(12) 0.01074(10) 0.00752(11)
C111 0.0221(15) 0.0249(18) 0.0280(17) 0.0090(15) 0.0051(13) 0.0040(13)
C112 0.0256(17) 0.0258(19) 0.0309(18) 0.0035(16) 0.0049(14) 0.0052(14)
C113 0.034(2) 0.025(2) 0.043(2) 0.0013(18) 0.0069(16) 0.0095(15)
C114 0.034(2) 0.032(2) 0.069(3) 0.018(2) 0.000(2) 0.0145(17)
C115 0.043(2) 0.035(2) 0.046(2) 0.016(2) -0.0040(19) 0.0109(18)
C116 0.0303(18) 0.029(2) 0.0329(19) 0.0092(17) 0.0006(15) 0.0077(15)
C117 0.048(2) 0.033(2) 0.0263(18) 0.0046(17) 0.0058(16) 0.0111(18)
C121 0.0236(16) 0.042(2) 0.0232(16) 0.0057(16) 0.0050(13) 0.0137(15)
C122 0.038(2) 0.056(3) 0.0292(19) 0.016(2) 0.0114(16) 0.027(2)
C123 0.045(3) 0.105(5) 0.034(2) 0.015(3) 0.009(2) 0.048(3)
C124 0.023(2) 0.114(6) 0.042(3) -0.011(3) 0.0014(18) 0.020(3)
C125 0.025(2) 0.072(4) 0.047(3) -0.026(3) 0.0083(18) 0.000(2)
C126 0.0276(19) 0.042(3) 0.038(2) -0.0036(19) 0.0059(16) 0.0027(17)
C127 0.068(3) 0.061(3) 0.068(3) 0.042(3) 0.036(3) 0.045(3)
C131 0.0276(17) 0.0211(17) 0.0229(16) 0.0046(14) 0.0029(13) 0.0057(13)
C132 0.0297(18) 0.0226(18) 0.0269(17) 0.0071(15) 0.0037(14) 0.0081(14)
C133 0.0342(19) 0.027(2) 0.0257(18) 0.0022(16) 0.0007(14) 0.0059(15)
C134 0.043(2) 0.037(2) 0.0244(17) 0.0022(17) 0.0042(16) 0.0093(18)
C135 0.038(2) 0.048(3) 0.0280(19) 0.0076(19) 0.0116(16) 0.0114(18)
C136 0.0310(19) 0.040(2) 0.0285(19) 0.0083(18) 0.0074(15) 0.0040(16)
C137 0.0281(18) 0.035(2) 0.0332(19) 0.0100(17) 0.0043(15) 0.0075(15)

loop_
_atom_type_symbol
_atom_type_description
_atom_type_scat_dispersion_real
_atom_type_scat_dispersion_imag
_atom_type_scat_source
C C 0.0033 0.0016 'International Tables Vol C Tables 4.2.6.8 and 6.1.1.4'
H H 0.0000 0.0000 'International Tables Vol C Tables 4.2.6.8 and 6.1.1.4'
P P 0.1023 0.0942 'International Tables Vol C Tables 4.2.6.8 and 6.1.1.4'
I I -0.4742 1.8119 'International Tables Vol C Tables 4.2.6.8 and 6.1.1.4'
Au Au -2.0133 8.8022 'International Tables Vol C Tables 4.2.6.8 and 6.1.1.4'

loop_
_geom_angle_atom_site_label_1
_geom_angle_atom_site_label_2
_geom_angle_atom_site_label_3
_geom_angle
_geom_angle_site_symmetry_1
_geom_angle_site_symmetry_3
_geom_angle_publ_flag
P1 Au1 I1 176.82(2) . . ?
C121 P1 C111 107.01(18) . . ?
C121 P1 C131 104.88(17) . . ?
C111 P1 C131 105.51(16) . . ?
C121 P1 Au1 113.02(13) . . ?
C111 P1 Au1 109.92(12) . . ?
C131 P1 Au1 115.86(12) . . ?
C116 C111 C112 119.3(4) . . ?
C116 C111 P1 118.8(3) . . ?
C112 C111 P1 121.7(3) . . ?
C113 C112 C111 118.2(4) . . ?
C113 C112 C117 118.6(4) . . ?
C111 C112 C117 123.2(4) . . ?
C112 C113 C114 122.4(4) . . ?
C112 C113 H11A 118.8 . . ?
C114 C113 H11A 118.8 . . ?
C115 C114 C113 119.4(4) . . ?
C115 C114 H11B 120.3 . . ?
C113 C114 H11B 120.3 . . ?
C114 C115 C116 120.3(4) . . ?
C114 C115 H11C 119.8 . . ?
C116 C115 H11C 119.8 . . ?
C115 C116 C111 120.4(4) . . ?
C115 C116 H11D 119.8 . . ?
C111 C116 H11D 119.8 . . ?
C112 C117 H11E 109.5 . . ?
C112 C117 H11F 109.5 . . ?
H11E C117 H11F 109.5 . . ?
C112 C117 H11G 109.5 . . ?
H11E C117 H11G 109.5 . . ?
H11F C117 H11G 109.5 . . ?
C126 C121 C122 119.4(4) . . ?
C126 C121 P1 120.1(3) . . ?
C122 C121 P1 120.6(3) . . ?
C121 C122 C123 117.2(5) . . ?
C121 C122 C127 122.7(4) . . ?
C123 C122 C127 120.0(4) . . ?
C124 C123 C122 122.5(5) . . ?
C124 C123 H12A 118.8 . . ?
C122 C123 H12A 118.8 . . ?
C123 C124 C125 120.4(4) . . ?
C123 C124 H12B 119.8 . . ?
C125 C124 H12B 119.8 . . ?
C124 C125 C126 119.2(5) . . ?
C124 C125 H12C 120.4 . . ?
C126 C125 H12C 120.4 . . ?
C121 C126 C125 121.3(5) . . ?
C121 C126 H12D 119.3 . . ?
C125 C126 H12D 119.3 . . ?
C122 C127 H12E 109.5 . . ?
C122 C127 H12F 109.5 . . ?
H12E C127 H12F 109.5 . . ?
C122 C127 H12G 109.5 . . ?
H12E C127 H12G 109.5 . . ?
H12F C127 H12G 109.5 . . ?
C136 C131 C132 120.0(3) . . ?
C136 C131 P1 117.9(3) . . ?
C132 C131 P1 122.0(3) . . ?
C133 C132 C131 117.7(4) . . ?
C133 C132 C137 119.1(3) . . ?
C131 C132 C137 123.2(3) . . ?
C134 C133 C132 121.8(4) . . ?
C134 C133 H13A 119.1 . . ?
C132 C133 H13A 119.1 . . ?
C133 C134 C135 120.2(4) . . ?
C133 C134 H13B 119.9 . . ?
C135 C134 H13B 119.9 . . ?
C134 C135 C136 119.0(4) . . ?
C134 C135 H13C 120.5 . . ?
C136 C135 H13C 120.5 . . ?
C135 C136 C131 121.3(4) . . ?
C135 C136 H13D 119.3 . . ?
C131 C136 H13D 119.3 . . ?
C132 C137 H13E 109.5 . . ?
C132 C137 H13F 109.5 . . ?
H13E C137 H13F 109.5 . . ?
C132 C137 H13G 109.5 . . ?
H13E C137 H13G 109.5 . . ?
H13F C137 H13G 109.5 . . ?

loop_
_geom_bond_atom_site_label_1
_geom_bond_atom_site_label_2
_geom_bond_distance
_geom_bond_site_symmetry_2
_geom_bond_publ_flag
Au1 P1 2.2661(9) . ?
Au1 I1 2.5591(3) . ?
P1 C121 1.815(4) . ?
P1 C111 1.821(4) . ?
P1 C131 1.829(4) . ?
I2 I2 2.7388(6) 2_565 ?
C111 C116 1.412(5) . ?
C111 C112 1.419(5) . ?
C112 C113 1.386(6) . ?
C112 C117 1.511(5) . ?
C113 C114 1.387(7) . ?
C113 H11A 0.9500 . ?
C114 C115 1.384(7) . ?
C114 H11B 0.9500 . ?
C115 C116 1.388(6) . ?
C115 H11C 0.9500 . ?
C116 H11D 0.9500 . ?
C117 H11E 0.9800 . ?
C117 H11F 0.9800 . ?
C117 H11G 0.9800 . ?
C121 C126 1.388(6) . ?
C121 C122 1.408(6) . ?
C122 C123 1.408(6) . ?
C122 C127 1.521(8) . ?
C123 C124 1.358(10) . ?
C123 H12A 0.9500 . ?
C124 C125 1.366(10) . ?
C124 H12B 0.9500 . ?
C125 C126 1.397(6) . ?
C125 H12C 0.9500 . ?
C126 H12D 0.9500 . ?
C127 H12E 0.9800 . ?
C127 H12F 0.9800 . ?
C127 H12G 0.9800 . ?
C131 C136 1.390(5) . ?
C131 C132 1.407(5) . ?
C132 C133 1.397(5) . ?
C132 C137 1.508(5) . ?
C133 C134 1.383(6) . ?
C133 H13A 0.9500 . ?
C134 C135 1.383(6) . ?
C134 H13B 0.9500 . ?
C135 C136 1.388(6) . ?
C135 H13C 0.9500 . ?
C136 H13D 0.9500 . ?
C137 H13E 0.9800 . ?
C137 H13F 0.9800 . ?
C137 H13G 0.9800 . ?

loop_
_geom_torsion_atom_site_label_1
_geom_torsion_atom_site_label_2
_geom_torsion_atom_site_label_3
_geom_torsion_atom_site_label_4
_geom_torsion
_geom_torsion_site_symmetry_1
_geom_torsion_site_symmetry_2
_geom_torsion_site_symmetry_3
_geom_torsion_site_symmetry_4
_geom_torsion_publ_flag
I1 Au1 P1 C121 -128.3(4) . . . . ?
I1 Au1 P1 C111 -8.9(5) . . . . ?
I1 Au1 P1 C131 110.6(4) . . . . ?
C121 P1 C111 C116 -110.0(3) . . . . ?
C131 P1 C111 C116 1.3(3) . . . . ?
Au1 P1 C111 C116 126.9(3) . . . . ?
C121 P1 C111 C112 74.7(3) . . . . ?
C131 P1 C111 C112 -174.0(3) . . . . ?
Au1 P1 C111 C112 -48.4(3) . . . . ?
C116 C111 C112 C113 -1.5(5) . . . . ?
P1 C111 C112 C113 173.8(3) . . . . ?
C116 C111 C112 C117 178.2(4) . . . . ?
P1 C111 C112 C117 -6.5(5) . . . . ?
C111 C112 C113 C114 0.9(6) . . . . ?
C117 C112 C113 C114 -178.7(4) . . . . ?
C112 C113 C114 C115 0.4(7) . . . . ?
C113 C114 C115 C116 -1.2(7) . . . . ?
C114 C115 C116 C111 0.6(6) . . . . ?
C112 C111 C116 C115 0.8(6) . . . . ?
P1 C111 C116 C115 -174.7(3) . . . . ?
C111 P1 C121 C126 4.5(4) . . . . ?
C131 P1 C121 C126 -107.3(3) . . . . ?
Au1 P1 C121 C126 125.6(3) . . . . ?
C111 P1 C121 C122 -175.4(3) . . . . ?
C131 P1 C121 C122 72.9(3) . . . . ?
Au1 P1 C121 C122 -54.2(3) . . . . ?
C126 C121 C122 C123 -2.9(6) . . . . ?
P1 C121 C122 C123 177.0(3) . . . . ?
C126 C121 C122 C127 174.3(4) . . . . ?
P1 C121 C122 C127 -5.8(6) . . . . ?
C121 C122 C123 C124 1.3(7) . . . . ?
C127 C122 C123 C124 -176.0(5) . . . . ?
C122 C123 C124 C125 1.5(8) . . . . ?
C123 C124 C125 C126 -2.6(8) . . . . ?
C122 C121 C126 C125 1.8(6) . . . . ?
P1 C121 C126 C125 -178.0(4) . . . . ?
C124 C125 C126 C121 1.0(7) . . . . ?
C121 P1 C131 C136 17.8(4) . . . . ?
C111 P1 C131 C136 -95.0(3) . . . . ?
Au1 P1 C131 C136 143.2(3) . . . . ?
C121 P1 C131 C132 -163.9(3) . . . . ?
C111 P1 C131 C132 83.3(3) . . . . ?
Au1 P1 C131 C132 -38.6(3) . . . . ?
C136 C131 C132 C133 -1.5(6) . . . . ?
P1 C131 C132 C133 -179.7(3) . . . . ?
C136 C131 C132 C137 177.7(4) . . . . ?
P1 C131 C132 C137 -0.5(5) . . . . ?
C131 C132 C133 C134 1.7(6) . . . . ?
C137 C132 C133 C134 -177.5(4) . . . . ?
C132 C133 C134 C135 -1.1(7) . . . . ?
C133 C134 C135 C136 0.1(7) . . . . ?
C134 C135 C136 C131 0.1(7) . . . . ?
C132 C131 C136 C135 0.7(6) . . . . ?
P1 C131 C136 C135 178.9(3) . . . . ?
